data_9017226
loop_
_publ_author_name
'Mills, S. J.'
'Kampf, A. R.'
'McDonald, A. M.'
'Bindi, L.'
'Christy, A. G.'
'Kolitsch, U.'
'Favreau, G.'

_publ_section_title
;
 The crystal structure of parnauite: a copper arsenate-sulphate
 with translational disorder of structural rods
;
_journal_name_full 'European Journal of Mineralogy'
_journal_page_first 693
_journal_page_last 704
_journal_volume 25
_journal_year 2013
_chemical_compound_source 'Cap Garonne, Var, France'
_chemical_formula_sum 'As0.5 Cu2.5 H2.15 O6.575'
_chemical_name_mineral Parnauite
_space_group_IT_number 31
_space_group_name_Hall 'P 2ac -2'
_space_group_name_H-M_alt 'P m n 21'
_symmetry_space_group_name_H-M 'P m n 21'
_cell_angle_alpha 90
_cell_angle_beta 90
_cell_angle_gamma 90
_cell_formula_units_Z 4
_cell_length_a 3.0088
_cell_length_b 14.212
_cell_length_c 14.890
_cell_volume 636.712
_database_code_amcsd 0020148
_exptl_crystal_density_diffrn 3.168
_cod_data_source_file inputs/fixed/downloads/08/08595.cif
_cod_data_source_block 08595
_cod_original_formula_sum 'Cu2.5 As.5 O6.575 H2.15'
_cod_database_code 9017226

loop_
_space_group_symop_operation_xyz
x,y,z
1/2+x,-y,1/2+z
-x,y,z
1/2-x,-y,1/2+z

loop_
_atom_site_aniso_label
_atom_site_aniso_U_11
_atom_site_aniso_U_22
_atom_site_aniso_U_33
_atom_site_aniso_U_12
_atom_site_aniso_U_13
_atom_site_aniso_U_23
Cu1 0.01900 0.06200 0.01500 0.00000 0.00000 0.00600
Cu2 0.04300 0.05200 0.02800 0.00000 0.00000 -0.00500
Cu3 0.02500 0.07400 0.01500 0.00000 0.00000 -0.00100
Cu4 0.02300 0.09000 0.01600 0.00000 0.00000 0.00000
Cu5 0.07200 0.07300 0.04100 0.00000 0.00000 0.00600
Cu6 0.06400 0.07200 0.01600 0.00000 0.00000 -0.02300
As1 0.03700 0.07400 0.01900 0.00000 0.00000 -0.00700
As2 0.03800 0.03500 0.01900 0.00000 0.00000 -0.00300

loop_
_atom_site_label
_atom_site_fract_x
_atom_site_fract_y
_atom_site_fract_z
_atom_site_occupancy
_atom_site_U_iso_or_equiv
_atom_site_type_symbol
_atom_site_attached_hydrogens
Cu1 0.00000 0.13820 0.23290 1.00000 0.03220 Cu 0
Cu2 0.50000 -0.25710 0.05280 1.00000 0.04100 Cu 0
Cu3 0.00000 -0.32800 0.87170 1.00000 0.03800 Cu 0
Cu4 0.50000 0.07140 0.05590 1.00000 0.04310 Cu 0
Cu5 0.00000 -0.21350 0.22600 0.50000 0.06200 Cu 0
Cu6 0.00000 0.04010 -0.13130 0.50000 0.05100 Cu 0
As1 0.00000 -0.10620 0.18730 0.50000 0.04300 As 0
As2 0.00000 -0.07770 -0.07680 0.50000 0.03100 As 0
O1 0.50000 0.16400 0.14700 1.00000 0.03700 O 0
O2 0.00000 -0.08500 -0.18600 1.00000 0.03200 O 0
O3 0.00000 0.01400 0.12900 1.00000 0.03600 O 0
O4 0.00000 -0.18700 -0.01900 1.00000 0.07300 O 0
O5 0.50000 -0.35890 -0.04780 1.00000 0.01700 O 0
O6 0.50000 -0.16800 0.14800 1.00000 0.05300 O 0
O7 0.00000 -0.30900 0.12100 1.00000 0.08200 O 0
O8 0.50000 -0.02100 -0.04900 1.00000 0.03100 O 0
O9 0.00000 -0.10700 0.30300 1.00000 0.07000 O 0
O10 0.00000 0.29400 0.29800 1.00000 0.03900 O 0
O11A 0.00000 0.18500 -0.04000 0.15000 0.08000 O 0
O11B 0.00000 0.11500 -0.02000 0.85000 0.08500 O 0
Wat1 0.00000 -0.32000 0.33500 0.50000 0.12000 O 2
Wat2 0.00000 0.39300 0.05100 0.50000 0.03600 O 2
Wat3 0.00000 -0.50100 0.82300 0.15000 0.04400 O 2
Wat4A 0.00000 -0.37700 0.14600 0.15000 0.06000 O 2
Wat4B 0.00000 -0.48200 0.16300 0.35000 0.03000 O 2
Wat5 0.50000 -0.45300 -0.12000 0.50000 0.03400 O 2

loop_
_cod_changelog_entry_id
_cod_changelog_entry_author
_cod_changelog_entry_date
_cod_changelog_entry_text
1
;cod-tools version 3.8.0
Id: cif_guess_AMCSD_atom_types 9574 2023-05-10 09:00:05Z saulius
;
2023-05-10T18:57:58+03:00
;Derived atom types and hydrogen counts
from atom names that follow the AMCSD naming convention
(Wat == water, O-H == hydroxyl).
;

loop_
_cod_related_entry_id
_cod_related_entry_database
_cod_related_entry_code
1 AMCSD 0020148
